data_7005439
loop_
_publ_author_name
'Schmiege, Benjamin M.'
'Carney, Michael J.'
'Small, Brooke L.'
'Gerlach, Deidra L.'
'Halfen, Jason A.'

_publ_section_title
;
 Alternatives to pyridinediimine ligands: syntheses and structures of
 metal complexes supported by donor-modified alpha-diimine ligands.
;
_journal_issue 24
_journal_name_full 'Dalton transactions (Cambridge, England : 2003)'
_journal_page_first 2547
_journal_page_last 2562
_journal_paper_doi 10.1039/b702197f
_journal_year 2007
_chemical_formula_sum 'C29 H25 Cl5 Fe N2 S'
_chemical_formula_weight 666.67
_chemical_name_common 040041
_chemical_name_systematic
;
?
;
_space_group_IT_number 2
_symmetry_cell_setting triclinic
_symmetry_space_group_name_Hall '-P 1'
_symmetry_space_group_name_H-M 'P -1'
_atom_sites_solution_hydrogens geom
_atom_sites_solution_primary direct
_atom_sites_solution_secondary difmap
_audit_creation_method SHELXL-97
_cell_angle_alpha 92.33(2)
_cell_angle_beta 92.33(1)
_cell_angle_gamma 92.78(2)
_cell_formula_units_Z 4
_cell_length_a 10.095(1)
_cell_length_b 13.842(1)
_cell_length_c 20.837(3)
_cell_measurement_reflns_used 25
_cell_measurement_temperature 173(2)
_cell_measurement_theta_max 14.80
_cell_measurement_theta_min 10.52
_cell_volume 2903.2(6)
_computing_structure_refinement 'SHELXL-97 (Sheldrick, 1997)'
_computing_structure_solution 'SHELXS-97 (Sheldrick, 1990)'
_diffrn_ambient_temperature 173(2)
_diffrn_measured_fraction_theta_full 1.000
_diffrn_measured_fraction_theta_max 1.000
_diffrn_measurement_device_type 'Bruker-Nonius MACH3S'
_diffrn_measurement_method 'Omega 2-theta scans'
_diffrn_radiation_monochromator graphite
_diffrn_radiation_source 'fine-focus sealed tube'
_diffrn_radiation_type MoK\a
_diffrn_radiation_wavelength 0.71073
_diffrn_reflns_av_R_equivalents 0.0453
_diffrn_reflns_av_sigmaI/netI 0.1024
_diffrn_reflns_limit_h_max 12
_diffrn_reflns_limit_h_min 0
_diffrn_reflns_limit_k_max 17
_diffrn_reflns_limit_k_min -17
_diffrn_reflns_limit_l_max 25
_diffrn_reflns_limit_l_min -25
_diffrn_reflns_number 12053
_diffrn_reflns_theta_full 25.97
_diffrn_reflns_theta_max 25.97
_diffrn_reflns_theta_min 2.02
_diffrn_standards_interval_time 90
_diffrn_standards_number 2
_exptl_absorpt_coefficient_mu 1.075
_exptl_absorpt_correction_T_max 1.0000
_exptl_absorpt_correction_T_min 0.7815
_exptl_absorpt_correction_type psi-scan
_exptl_absorpt_process_details 'North et al. Acta Cryst. 1968, A24, 351'
_exptl_crystal_colour amber
_exptl_crystal_density_diffrn 1.525
_exptl_crystal_density_method 'not measured'
_exptl_crystal_description rod
_exptl_crystal_F_000 1360
_exptl_crystal_size_max 0.42
_exptl_crystal_size_mid 0.18
_exptl_crystal_size_min 0.03
_refine_diff_density_max 1.057
_refine_diff_density_min -0.778
_refine_diff_density_rms 0.112
_refine_ls_extinction_method none
_refine_ls_goodness_of_fit_ref 1.008
_refine_ls_hydrogen_treatment constr
_refine_ls_matrix_type full
_refine_ls_number_parameters 689
_refine_ls_number_reflns 11373
_refine_ls_number_restraints 0
_refine_ls_restrained_S_all 1.008
_refine_ls_R_factor_all 0.1265
_refine_ls_R_factor_gt 0.0665
_refine_ls_shift/su_max 0.002
_refine_ls_shift/su_mean 0.000
_refine_ls_structure_factor_coef Fsqd
_refine_ls_weighting_details 'calc w=1/[\s^2^(Fo^2^)+(0.0813P)^2^+0.0000P] where P=(Fo^2^+2Fc^2^)/3'
_refine_ls_weighting_scheme calc
_refine_ls_wR_factor_gt 0.1442
_refine_ls_wR_factor_ref 0.1733
_reflns_number_gt 6848
_reflns_number_total 11373
_reflns_threshold_expression >2sigma(I)
_cod_data_source_file b702197f.txt
_cod_data_source_block '[(2i)FeCl2]2_CH2Cl2'
_cod_original_cell_volume 2903.2(5)
_cod_original_sg_symbol_H-M P-1
_cod_database_code 7005439

loop_
_symmetry_equiv_pos_as_xyz
'x, y, z'
'-x, -y, -z'

loop_
_atom_site_label
_atom_site_type_symbol
_atom_site_fract_x
_atom_site_fract_y
_atom_site_fract_z
_atom_site_U_iso_or_equiv
_atom_site_adp_type
_atom_site_occupancy
_atom_site_symmetry_multiplicity
_atom_site_calc_flag
_atom_site_refinement_flags
_atom_site_disorder_assembly
_atom_site_disorder_group
Fe1 Fe 1.08824(8) -0.05154(6) 0.06563(4) 0.01899(19) Uani 1 1 d . . .
Cl1 Cl 1.17571(14) -0.19809(10) 0.05385(7) 0.0284(3) Uani 1 1 d . . .
Cl2 Cl 0.86613(13) -0.00626(10) 0.04283(6) 0.0235(3) Uani 1 1 d . . .
N1 N 1.0318(4) -0.0562(3) 0.1662(2) 0.0194(10) Uani 1 1 d . . .
N2 N 1.2053(4) 0.0675(3) 0.1093(2) 0.0199(10) Uani 1 1 d . . .
S1 S 0.80159(17) -0.30331(11) 0.18687(9) 0.0364(4) Uani 1 1 d . . .
Cl5 Cl 0.29819(16) -0.10466(12) 0.28364(9) 0.0406(4) Uani 1 1 d . . .
C1 C 1.0666(5) 0.0568(4) 0.2653(3) 0.0214(12) Uani 1 1 d . . .
C2 C 0.9935(6) 0.0304(5) 0.3169(3) 0.0281(14) Uani 1 1 d . . .
H2A H 0.9364 -0.0264 0.3142 0.034 Uiso 1 1 calc R . .
C3 C 1.0054(6) 0.0896(5) 0.3741(3) 0.0347(16) Uani 1 1 d . . .
H3A H 0.9556 0.0712 0.4097 0.042 Uiso 1 1 calc R . .
C4 C 1.0848(6) 0.1714(5) 0.3800(3) 0.0300(14) Uani 1 1 d . . .
H4A H 1.0880 0.2101 0.4188 0.036 Uiso 1 1 calc R . .
C5 C 1.1631(6) 0.1995(4) 0.3284(3) 0.0261(13) Uani 1 1 d . . .
C6 C 1.2495(7) 0.2819(5) 0.3268(3) 0.0370(16) Uani 1 1 d . . .
H6A H 1.2603 0.3246 0.3637 0.044 Uiso 1 1 calc R . .
C7 C 1.3188(7) 0.3023(5) 0.2733(3) 0.0404(17) Uani 1 1 d . . .
H7A H 1.3766 0.3587 0.2740 0.049 Uiso 1 1 calc R . .
C8 C 1.3061(6) 0.2413(4) 0.2169(3) 0.0306(14) Uani 1 1 d . . .
H8A H 1.3551 0.2559 0.1803 0.037 Uiso 1 1 calc R . .
C9 C 1.2218(5) 0.1608(4) 0.2164(3) 0.0210(12) Uani 1 1 d . . .
C10 C 1.1507(5) 0.1405(4) 0.2718(2) 0.0217(12) Uani 1 1 d . . .
C11 C 1.0789(5) 0.0178(4) 0.1989(3) 0.0194(12) Uani 1 1 d . . .
C12 C 1.1773(5) 0.0856(4) 0.1686(3) 0.0203(12) Uani 1 1 d . . .
C13 C 0.9419(6) -0.1264(4) 0.1961(3) 0.0250(13) Uani 1 1 d . . .
H13A H 0.8662 -0.0924 0.2134 0.030 Uiso 1 1 calc R . .
H13B H 0.9898 -0.1551 0.2325 0.030 Uiso 1 1 calc R . .
C14 C 0.8896(6) -0.2067(4) 0.1487(3) 0.0317(15) Uani 1 1 d . . .
H14A H 0.9649 -0.2332 0.1260 0.038 Uiso 1 1 calc R . .
H14B H 0.8294 -0.1793 0.1162 0.038 Uiso 1 1 calc R . .
C15 C 0.6600(6) -0.2453(4) 0.2131(3) 0.0267(13) Uani 1 1 d . . .
C16 C 0.6557(6) -0.2099(4) 0.2770(3) 0.0281(14) Uani 1 1 d . . .
H16A H 0.7300 -0.2152 0.3059 0.034 Uiso 1 1 calc R . .
C17 C 0.5438(6) -0.1675(4) 0.2977(3) 0.0253(13) Uani 1 1 d . . .
H17A H 0.5411 -0.1425 0.3407 0.030 Uiso 1 1 calc R . .
C18 C 0.4370(6) -0.1615(4) 0.2565(3) 0.0260(13) Uani 1 1 d . . .
C19 C 0.4360(6) -0.1982(4) 0.1942(3) 0.0319(15) Uani 1 1 d . . .
H19A H 0.3593 -0.1950 0.1666 0.038 Uiso 1 1 calc R . .
C20 C 0.5486(6) -0.2398(4) 0.1724(3) 0.0317(15) Uani 1 1 d . . .
H20A H 0.5496 -0.2648 0.1293 0.038 Uiso 1 1 calc R . .
C21 C 1.3056(5) 0.1263(4) 0.0792(2) 0.0185(11) Uani 1 1 d . . .
C22 C 1.4312(6) 0.0894(4) 0.0757(3) 0.0229(12) Uani 1 1 d . . .
C23 C 1.5273(6) 0.1420(4) 0.0444(3) 0.0266(13) Uani 1 1 d . . .
H23A H 1.6141 0.1189 0.0420 0.032 Uiso 1 1 calc R . .
C24 C 1.4982(6) 0.2273(5) 0.0167(3) 0.0303(14) Uani 1 1 d . . .
H24A H 1.5648 0.2626 -0.0048 0.036 Uiso 1 1 calc R . .
C25 C 1.3737(6) 0.2618(4) 0.0200(3) 0.0288(14) Uani 1 1 d . . .
H25A H 1.3553 0.3210 0.0008 0.035 Uiso 1 1 calc R . .
C26 C 1.2726(6) 0.2114(4) 0.0512(3) 0.0247(13) Uani 1 1 d . . .
C27 C 1.4612(6) -0.0060(4) 0.1035(3) 0.0311(14) Uani 1 1 d . . .
H27A H 1.4471 -0.0028 0.1498 0.047 Uiso 1 1 calc R . .
H27B H 1.5538 -0.0199 0.0963 0.047 Uiso 1 1 calc R . .
H27C H 1.4024 -0.0573 0.0826 0.047 Uiso 1 1 calc R . .
C28 C 1.1369(6) 0.2493(5) 0.0542(3) 0.0322(15) Uani 1 1 d . . .
H28A H 1.0705 0.1972 0.0416 0.048 Uiso 1 1 calc R . .
H28B H 1.1287 0.3023 0.0248 0.048 Uiso 1 1 calc R . .
H28C H 1.1223 0.2731 0.0982 0.048 Uiso 1 1 calc R . .
Fe2 Fe 0.90813(8) 0.50113(6) 0.42523(4) 0.01939(19) Uani 1 1 d . . .
Cl3 Cl 0.80590(15) 0.63180(11) 0.39161(7) 0.0324(4) Uani 1 1 d . . .
Cl4 Cl 1.12676(13) 0.46558(11) 0.45620(6) 0.0251(3) Uani 1 1 d . . .
N3 N 0.9405(4) 0.4379(3) 0.3277(2) 0.0175(10) Uani 1 1 d . . .
N4 N 0.7860(4) 0.3720(3) 0.4223(2) 0.0197(10) Uani 1 1 d . . .
S2 S 1.13822(17) 0.63870(11) 0.22466(8) 0.0346(4) Uani 1 1 d . . .
Cl6 Cl 1.66624(18) 0.42709(16) 0.19463(10) 0.0554(5) Uani 1 1 d . . .
C31 C 0.8599(5) 0.2844(4) 0.2636(2) 0.0190(12) Uani 1 1 d . . .
C32 C 0.9092(6) 0.2754(4) 0.2036(3) 0.0232(12) Uani 1 1 d . . .
H32A H 0.9743 0.3209 0.1897 0.028 Uiso 1 1 calc R . .
C33 C 0.8608(6) 0.1967(4) 0.1630(3) 0.0264(13) Uani 1 1 d . . .
H33A H 0.8931 0.1911 0.1209 0.032 Uiso 1 1 calc R . .
C34 C 0.7705(6) 0.1286(4) 0.1811(3) 0.0284(14) Uani 1 1 d . . .
H34A H 0.7428 0.0759 0.1521 0.034 Uiso 1 1 calc R . .
C35 C 0.7169(6) 0.1355(4) 0.2431(3) 0.0263(13) Uani 1 1 d . . .
C36 C 0.6230(7) 0.0705(5) 0.2690(3) 0.0375(16) Uani 1 1 d . . .
H36A H 0.5907 0.0142 0.2445 0.045 Uiso 1 1 calc R . .
C37 C 0.5779(7) 0.0886(5) 0.3298(3) 0.0405(17) Uani 1 1 d . . .
H37A H 0.5115 0.0459 0.3456 0.049 Uiso 1 1 calc R . .
C38 C 0.6276(7) 0.1688(4) 0.3693(3) 0.0361(16) Uani 1 1 d . . .
H38A H 0.5976 0.1787 0.4116 0.043 Uiso 1 1 calc R . .
C39 C 0.7192(6) 0.2314(4) 0.3453(3) 0.0216(12) Uani 1 1 d . . .
C40 C 0.7656(5) 0.2142(4) 0.2828(3) 0.0213(12) Uani 1 1 d . . .
C41 C 0.8782(5) 0.3570(4) 0.3183(2) 0.0179(11) Uani 1 1 d . . .
C42 C 0.7909(5) 0.3203(4) 0.3700(3) 0.0209(12) Uani 1 1 d . . .
C43 C 1.0166(5) 0.4792(4) 0.2759(3) 0.0209(12) Uani 1 1 d . . .
H43A H 0.9595 0.4782 0.2361 0.025 Uiso 1 1 calc R . .
H43B H 1.0928 0.4388 0.2674 0.025 Uiso 1 1 calc R . .
C44 C 1.0669(6) 0.5812(4) 0.2927(3) 0.0321(15) Uani 1 1 d . . .
H44A H 1.1349 0.5809 0.3282 0.038 Uiso 1 1 calc R . .
H44B H 0.9927 0.6191 0.3078 0.038 Uiso 1 1 calc R . .
C45 C 1.2875(6) 0.5774(4) 0.2176(3) 0.0250(13) Uani 1 1 d . . .
C46 C 1.3862(6) 0.5862(4) 0.2655(3) 0.0308(14) Uani 1 1 d . . .
H46A H 1.3722 0.6229 0.3039 0.037 Uiso 1 1 calc R . .
C47 C 1.5051(6) 0.5425(5) 0.2585(3) 0.0325(15) Uani 1 1 d . . .
H47A H 1.5735 0.5494 0.2913 0.039 Uiso 1 1 calc R . .
C48 C 1.5219(6) 0.4884(5) 0.2023(3) 0.0317(15) Uani 1 1 d . . .
C49 C 1.4261(6) 0.4806(5) 0.1536(3) 0.0385(16) Uani 1 1 d . . .
H49A H 1.4409 0.4453 0.1147 0.046 Uiso 1 1 calc R . .
C50 C 1.3081(6) 0.5244(5) 0.1617(3) 0.0319(15) Uani 1 1 d . . .
H50A H 1.2404 0.5181 0.1286 0.038 Uiso 1 1 calc R . .
C51 C 0.6926(5) 0.3434(4) 0.4696(2) 0.0209(12) Uani 1 1 d . . .
C52 C 0.5637(5) 0.3749(4) 0.4615(3) 0.0204(12) Uani 1 1 d . . .
C53 C 0.4744(6) 0.3517(4) 0.5086(3) 0.0268(13) Uani 1 1 d . . .
H53A H 0.3857 0.3716 0.5049 0.032 Uiso 1 1 calc R . .
C54 C 0.5143(6) 0.2995(4) 0.5610(3) 0.0277(14) Uani 1 1 d . . .
H54A H 0.4527 0.2843 0.5928 0.033 Uiso 1 1 calc R . .
C55 C 0.6402(6) 0.2700(4) 0.5672(3) 0.0261(13) Uani 1 1 d . . .
H55A H 0.6652 0.2344 0.6034 0.031 Uiso 1 1 calc R . .
C56 C 0.7342(6) 0.2910(4) 0.5214(3) 0.0226(12) Uani 1 1 d . . .
C57 C 0.5234(6) 0.4328(4) 0.4055(3) 0.0286(14) Uani 1 1 d . . .
H57A H 0.5831 0.4905 0.4040 0.043 Uiso 1 1 calc R . .
H57B H 0.4321 0.4523 0.4101 0.043 Uiso 1 1 calc R . .
H57C H 0.5284 0.3933 0.3656 0.043 Uiso 1 1 calc R . .
C58 C 0.8723(6) 0.2570(5) 0.5271(3) 0.0335(15) Uani 1 1 d . . .
H58A H 0.9357 0.3103 0.5184 0.050 Uiso 1 1 calc R . .
H58B H 0.8819 0.2031 0.4960 0.050 Uiso 1 1 calc R . .
H58C H 0.8900 0.2355 0.5707 0.050 Uiso 1 1 calc R . .
Cl1S Cl 0.6764(3) 1.0194(2) 0.54036(16) 0.1101(12) Uani 1 1 d . . .
Cl2S Cl 0.7933(3) 0.8919(2) 0.44972(13) 0.0995(10) Uani 1 1 d . . .
C1S C 0.6700(10) 0.9068(6) 0.5040(5) 0.078(3) Uani 1 1 d . . .
H1SA H 0.5824 0.8945 0.4813 0.093 Uiso 1 1 calc R . .
H1SB H 0.6784 0.8582 0.5374 0.093 Uiso 1 1 calc R . .
Cl3S Cl 0.94467(19) 0.48886(15) 0.08732(9) 0.0521(5) Uani 1 1 d . . .
Cl4S Cl 0.6914(2) 0.47507(15) 0.01505(10) 0.0568(5) Uani 1 1 d . . .
C2S C 0.8292(8) 0.4125(5) 0.0414(4) 0.0481(19) Uani 1 1 d . . .
H2SA H 0.8728 0.3848 0.0037 0.058 Uiso 1 1 calc R . .
H2SB H 0.7989 0.3583 0.0677 0.058 Uiso 1 1 calc R . .

loop_
_atom_site_aniso_label
_atom_site_aniso_U_11
_atom_site_aniso_U_22
_atom_site_aniso_U_33
_atom_site_aniso_U_23
_atom_site_aniso_U_13
_atom_site_aniso_U_12
Fe1 0.0222(4) 0.0206(4) 0.0139(4) -0.0055(3) 0.0053(3) -0.0010(3)
Cl1 0.0278(8) 0.0255(8) 0.0320(8) -0.0054(6) 0.0070(6) 0.0026(6)
Cl2 0.0233(7) 0.0320(8) 0.0155(7) -0.0021(6) 0.0067(5) 0.0017(6)
N1 0.022(2) 0.021(2) 0.014(2) -0.0029(19) 0.0033(19) -0.001(2)
N2 0.024(2) 0.023(2) 0.013(2) -0.0024(19) 0.0017(19) -0.002(2)
S1 0.0384(9) 0.0237(8) 0.0482(10) 0.0009(7) 0.0207(8) -0.0027(7)
Cl5 0.0306(9) 0.0396(10) 0.0525(11) 0.0015(8) 0.0036(8) 0.0105(7)
C1 0.020(3) 0.032(3) 0.012(3) -0.002(2) 0.002(2) 0.002(2)
C2 0.025(3) 0.039(4) 0.020(3) -0.002(3) 0.006(2) -0.002(3)
C3 0.035(4) 0.054(4) 0.015(3) -0.010(3) 0.011(3) -0.002(3)
C4 0.034(4) 0.038(4) 0.017(3) -0.012(3) 0.003(3) 0.002(3)
C5 0.029(3) 0.028(3) 0.021(3) -0.005(2) -0.001(2) 0.001(3)
C6 0.052(4) 0.038(4) 0.019(3) -0.009(3) -0.002(3) 0.001(3)
C7 0.057(5) 0.036(4) 0.026(4) -0.010(3) -0.003(3) -0.014(3)
C8 0.042(4) 0.030(3) 0.018(3) -0.004(3) 0.002(3) -0.005(3)
C9 0.024(3) 0.026(3) 0.013(3) -0.001(2) -0.001(2) -0.001(2)
C10 0.024(3) 0.029(3) 0.011(3) -0.002(2) 0.000(2) 0.002(2)
C11 0.021(3) 0.022(3) 0.015(3) 0.001(2) 0.004(2) 0.002(2)
C12 0.021(3) 0.023(3) 0.017(3) -0.001(2) 0.004(2) 0.001(2)
C13 0.028(3) 0.024(3) 0.023(3) -0.002(2) 0.010(3) -0.006(3)
C14 0.038(4) 0.027(3) 0.029(3) -0.007(3) 0.012(3) -0.011(3)
C15 0.031(3) 0.021(3) 0.028(3) 0.001(2) 0.011(3) -0.008(3)
C16 0.027(3) 0.030(3) 0.027(3) 0.007(3) -0.001(3) -0.005(3)
C17 0.027(3) 0.024(3) 0.024(3) -0.003(2) 0.005(3) -0.001(2)
C18 0.028(3) 0.024(3) 0.027(3) 0.008(3) 0.005(3) -0.003(3)
C19 0.032(4) 0.029(3) 0.034(4) 0.013(3) -0.007(3) -0.006(3)
C20 0.038(4) 0.032(4) 0.024(3) 0.004(3) 0.004(3) -0.010(3)
C21 0.019(3) 0.023(3) 0.013(3) -0.005(2) 0.001(2) -0.003(2)
C22 0.030(3) 0.026(3) 0.013(3) -0.004(2) 0.003(2) 0.001(3)
C23 0.018(3) 0.037(4) 0.025(3) -0.001(3) 0.006(2) -0.001(3)
C24 0.034(4) 0.037(4) 0.020(3) -0.003(3) 0.012(3) -0.005(3)
C25 0.040(4) 0.022(3) 0.024(3) 0.005(3) 0.007(3) -0.005(3)
C26 0.029(3) 0.028(3) 0.016(3) -0.004(2) 0.003(2) -0.002(3)
C27 0.024(3) 0.032(4) 0.038(4) 0.005(3) 0.003(3) 0.003(3)
C28 0.035(4) 0.032(4) 0.031(4) 0.001(3) 0.011(3) 0.004(3)
Fe2 0.0206(4) 0.0232(4) 0.0140(4) -0.0043(3) 0.0040(3) -0.0013(3)
Cl3 0.0301(8) 0.0366(9) 0.0327(8) 0.0070(7) 0.0120(7) 0.0103(7)
Cl4 0.0226(7) 0.0373(8) 0.0152(7) -0.0084(6) 0.0041(5) 0.0035(6)
N3 0.018(2) 0.022(2) 0.012(2) 0.0006(18) 0.0043(18) -0.0018(19)
N4 0.019(2) 0.026(3) 0.014(2) -0.0009(19) 0.0053(18) -0.004(2)
S2 0.0360(9) 0.0287(9) 0.0417(10) 0.0094(7) 0.0219(8) 0.0041(7)
Cl6 0.0368(10) 0.0714(14) 0.0616(13) 0.0158(10) 0.0094(9) 0.0229(9)
C31 0.023(3) 0.022(3) 0.013(3) -0.003(2) 0.002(2) 0.003(2)
C32 0.030(3) 0.024(3) 0.017(3) -0.003(2) 0.006(2) 0.002(2)
C33 0.027(3) 0.037(4) 0.015(3) -0.007(3) 0.006(2) 0.005(3)
C34 0.036(4) 0.028(3) 0.020(3) -0.010(3) 0.002(3) -0.004(3)
C35 0.038(4) 0.023(3) 0.017(3) -0.006(2) 0.002(3) 0.000(3)
C36 0.055(4) 0.027(3) 0.029(4) -0.009(3) 0.009(3) -0.015(3)
C37 0.054(4) 0.035(4) 0.031(4) -0.007(3) 0.016(3) -0.020(3)
C38 0.052(4) 0.031(4) 0.024(3) -0.007(3) 0.012(3) -0.015(3)
C39 0.030(3) 0.017(3) 0.017(3) -0.005(2) 0.006(2) -0.001(2)
C40 0.025(3) 0.023(3) 0.016(3) 0.001(2) -0.001(2) 0.003(2)
C41 0.015(3) 0.028(3) 0.011(3) -0.003(2) 0.002(2) 0.002(2)
C42 0.023(3) 0.025(3) 0.016(3) 0.001(2) 0.008(2) 0.001(2)
C43 0.023(3) 0.026(3) 0.015(3) 0.000(2) 0.011(2) -0.001(2)
C44 0.034(4) 0.033(4) 0.030(3) -0.005(3) 0.022(3) 0.001(3)
C45 0.025(3) 0.027(3) 0.023(3) 0.000(2) 0.012(2) -0.005(2)
C46 0.044(4) 0.025(3) 0.022(3) -0.001(3) 0.001(3) -0.004(3)
C47 0.033(4) 0.038(4) 0.026(3) 0.008(3) -0.003(3) -0.011(3)
C48 0.028(3) 0.038(4) 0.031(4) 0.012(3) 0.006(3) 0.005(3)
C49 0.036(4) 0.056(5) 0.024(3) -0.006(3) 0.007(3) 0.007(3)
C50 0.029(3) 0.048(4) 0.018(3) -0.004(3) 0.002(3) -0.001(3)
C51 0.025(3) 0.026(3) 0.010(3) -0.010(2) 0.009(2) -0.007(2)
C52 0.025(3) 0.020(3) 0.015(3) -0.007(2) 0.006(2) -0.008(2)
C53 0.025(3) 0.024(3) 0.030(3) -0.007(3) 0.005(3) 0.000(2)
C54 0.034(4) 0.025(3) 0.025(3) -0.002(3) 0.015(3) -0.001(3)
C55 0.034(3) 0.030(3) 0.016(3) 0.002(2) 0.006(2) 0.003(3)
C56 0.027(3) 0.021(3) 0.019(3) -0.006(2) 0.006(2) -0.002(2)
C57 0.023(3) 0.036(4) 0.025(3) -0.003(3) 0.000(3) 0.001(3)
C58 0.033(4) 0.048(4) 0.020(3) 0.006(3) 0.003(3) 0.000(3)
Cl1S 0.088(2) 0.108(2) 0.127(3) -0.072(2) 0.0113(18) -0.0100(17)
Cl2S 0.123(2) 0.104(2) 0.0698(17) -0.0310(16) 0.0237(17) -0.0037(18)
C1S 0.079(7) 0.056(6) 0.096(8) -0.007(5) 0.005(6) -0.009(5)
Cl3S 0.0515(11) 0.0628(13) 0.0409(11) -0.0128(9) 0.0069(9) -0.0014(9)
Cl4S 0.0691(14) 0.0506(12) 0.0502(12) 0.0061(9) -0.0097(10) 0.0036(10)
C2S 0.066(5) 0.028(4) 0.049(5) -0.011(3) 0.004(4) 0.007(4)

loop_
_atom_type_symbol
_atom_type_description
_atom_type_scat_dispersion_real
_atom_type_scat_dispersion_imag
_atom_type_scat_source
C C 0.0033 0.0016 'International Tables Vol C Tables 4.2.6.8 and 6.1.1.4'
H H 0.0000 0.0000 'International Tables Vol C Tables 4.2.6.8 and 6.1.1.4'
N N 0.0061 0.0033 'International Tables Vol C Tables 4.2.6.8 and 6.1.1.4'
S S 0.1246 0.1234 'International Tables Vol C Tables 4.2.6.8 and 6.1.1.4'
Cl Cl 0.1484 0.1585 'International Tables Vol C Tables 4.2.6.8 and 6.1.1.4'
Fe Fe 0.3463 0.8444 'International Tables Vol C Tables 4.2.6.8 and 6.1.1.4'

loop_
_geom_angle_atom_site_label_1
_geom_angle_atom_site_label_2
_geom_angle_atom_site_label_3
_geom_angle
_geom_angle_site_symmetry_1
_geom_angle_site_symmetry_3
_geom_angle_publ_flag
N2 Fe1 N1 78.18(16) . . ?
N2 Fe1 Cl1 119.98(13) . . ?
N1 Fe1 Cl1 99.85(13) . . ?
N2 Fe1 Cl2 110.58(13) . . ?
N1 Fe1 Cl2 85.88(12) . . ?
Cl1 Fe1 Cl2 129.26(6) . . ?
N2 Fe1 Cl2 90.68(12) . 2_755 ?
N1 Fe1 Cl2 162.31(12) . 2_755 ?
Cl1 Fe1 Cl2 97.62(6) . 2_755 ?
Cl2 Fe1 Cl2 85.25(5) . 2_755 ?
Fe1 Cl2 Fe1 94.75(5) . 2_755 ?
C11 N1 C13 119.5(4) . . ?
C11 N1 Fe1 111.3(4) . . ?
C13 N1 Fe1 128.9(3) . . ?
C12 N2 C21 120.5(4) . . ?
C12 N2 Fe1 112.8(4) . . ?
C21 N2 Fe1 126.7(3) . . ?
C15 S1 C14 101.6(3) . . ?
C2 C1 C10 118.7(5) . . ?
C2 C1 C11 135.1(5) . . ?
C10 C1 C11 106.2(5) . . ?
C1 C2 C3 118.6(6) . . ?
C4 C3 C2 122.7(6) . . ?
C3 C4 C5 120.1(5) . . ?
C6 C5 C10 115.9(5) . . ?
C6 C5 C4 127.1(5) . . ?
C10 C5 C4 117.0(5) . . ?
C7 C6 C5 121.7(6) . . ?
C6 C7 C8 121.5(6) . . ?
C9 C8 C7 118.6(6) . . ?
C8 C9 C10 119.5(5) . . ?
C8 C9 C12 135.0(5) . . ?
C10 C9 C12 105.5(5) . . ?
C1 C10 C5 122.9(5) . . ?
C1 C10 C9 114.3(5) . . ?
C5 C10 C9 122.8(5) . . ?
N1 C11 C1 135.5(5) . . ?
N1 C11 C12 118.6(5) . . ?
C1 C11 C12 105.8(4) . . ?
N2 C12 C9 133.7(5) . . ?
N2 C12 C11 118.2(5) . . ?
C9 C12 C11 108.2(4) . . ?
N1 C13 C14 112.0(5) . . ?
C13 C14 S1 112.6(4) . . ?
C20 C15 C16 119.1(6) . . ?
C20 C15 S1 120.7(5) . . ?
C16 C15 S1 120.1(5) . . ?
C17 C16 C15 119.8(6) . . ?
C18 C17 C16 119.9(6) . . ?
C17 C18 C19 121.8(6) . . ?
C17 C18 Cl5 118.8(5) . . ?
C19 C18 Cl5 119.3(5) . . ?
C18 C19 C20 118.9(6) . . ?
C19 C20 C15 120.3(6) . . ?
C26 C21 C22 122.7(5) . . ?
C26 C21 N2 120.2(5) . . ?
C22 C21 N2 116.9(5) . . ?
C23 C22 C21 118.1(5) . . ?
C23 C22 C27 120.6(5) . . ?
C21 C22 C27 121.2(5) . . ?
C24 C23 C22 120.6(6) . . ?
C25 C24 C23 120.4(6) . . ?
C24 C25 C26 121.4(6) . . ?
C21 C26 C25 116.8(5) . . ?
C21 C26 C28 122.2(5) . . ?
C25 C26 C28 121.0(5) . . ?
N4 Fe2 N3 77.61(16) . . ?
N4 Fe2 Cl3 114.62(13) . . ?
N3 Fe2 Cl3 96.00(12) . . ?
N4 Fe2 Cl4 109.12(13) . . ?
N3 Fe2 Cl4 88.92(12) . . ?
Cl3 Fe2 Cl4 136.03(7) . . ?
N4 Fe2 Cl4 92.54(12) . 2_766 ?
N3 Fe2 Cl4 167.17(12) . 2_766 ?
Cl3 Fe2 Cl4 95.59(6) . 2_766 ?
Cl4 Fe2 Cl4 86.57(5) . 2_766 ?
Fe2 Cl4 Fe2 93.43(5) . 2_766 ?
C41 N3 C43 119.8(4) . . ?
C41 N3 Fe2 111.2(3) . . ?
C43 N3 Fe2 129.0(3) . . ?
C42 N4 C51 119.1(5) . . ?
C42 N4 Fe2 114.1(4) . . ?
C51 N4 Fe2 126.5(3) . . ?
C45 S2 C44 101.4(3) . . ?
C32 C31 C40 119.2(5) . . ?
C32 C31 C41 135.0(5) . . ?
C40 C31 C41 105.8(4) . . ?
C31 C32 C33 118.1(5) . . ?
C34 C33 C32 123.3(5) . . ?
C33 C34 C35 120.3(5) . . ?
C40 C35 C36 117.1(5) . . ?
C40 C35 C34 115.8(5) . . ?
C36 C35 C34 127.1(5) . . ?
C37 C36 C35 120.2(6) . . ?
C36 C37 C38 122.0(6) . . ?
C39 C38 C37 118.5(6) . . ?
C38 C39 C40 120.0(5) . . ?
C38 C39 C42 134.7(5) . . ?
C40 C39 C42 105.3(5) . . ?
C35 C40 C31 123.4(5) . . ?
C35 C40 C39 122.0(5) . . ?
C31 C40 C39 114.5(5) . . ?
N3 C41 C31 135.2(5) . . ?
N3 C41 C42 118.8(5) . . ?
C31 C41 C42 105.8(4) . . ?
N4 C42 C39 133.1(5) . . ?
N4 C42 C41 118.2(5) . . ?
C39 C42 C41 108.5(4) . . ?
N3 C43 C44 111.8(4) . . ?
C43 C44 S2 111.9(4) . . ?
C46 C45 C50 119.4(6) . . ?
C46 C45 S2 121.2(5) . . ?
C50 C45 S2 119.3(5) . . ?
C45 C46 C47 121.1(6) . . ?
C46 C47 C48 118.1(6) . . ?
C49 C48 C47 121.7(6) . . ?
C49 C48 Cl6 119.5(5) . . ?
C47 C48 Cl6 118.8(5) . . ?
C48 C49 C50 119.2(6) . . ?
C49 C50 C45 120.5(6) . . ?
C56 C51 C52 123.3(5) . . ?
C56 C51 N4 119.9(5) . . ?
C52 C51 N4 116.7(5) . . ?
C53 C52 C51 117.2(5) . . ?
C53 C52 C57 121.2(5) . . ?
C51 C52 C57 121.6(5) . . ?
C54 C53 C52 120.4(6) . . ?
C55 C54 C53 120.8(5) . . ?
C54 C55 C56 121.4(5) . . ?
C51 C56 C55 116.9(5) . . ?
C51 C56 C58 121.3(5) . . ?
C55 C56 C58 121.8(5) . . ?
Cl1S C1S Cl2S 112.9(5) . . ?
Cl4S C2S Cl3S 111.6(4) . . ?

loop_
_geom_bond_atom_site_label_1
_geom_bond_atom_site_label_2
_geom_bond_distance
_geom_bond_site_symmetry_2
_geom_bond_publ_flag
Fe1 N2 2.131(4) . ?
Fe1 N1 2.196(4) . ?
Fe1 Cl1 2.2596(16) . ?
Fe1 Cl2 2.3917(16) . ?
Fe1 Cl2 2.4810(16) 2_755 ?
Cl2 Fe1 2.4809(15) 2_755 ?
N1 C11 1.269(7) . ?
N1 C13 1.472(7) . ?
N2 C12 1.296(7) . ?
N2 C21 1.447(7) . ?
S1 C15 1.768(6) . ?
S1 C14 1.800(6) . ?
Cl5 C18 1.743(6) . ?
C1 C2 1.382(8) . ?
C1 C10 1.401(8) . ?
C1 C11 1.476(7) . ?
C2 C3 1.416(8) . ?
C3 C4 1.353(9) . ?
C4 C5 1.415(8) . ?
C5 C6 1.405(9) . ?
C5 C10 1.405(8) . ?
C6 C7 1.372(9) . ?
C7 C8 1.416(8) . ?
C8 C9 1.369(8) . ?
C9 C10 1.414(7) . ?
C9 C12 1.453(8) . ?
C11 C12 1.508(7) . ?
C13 C14 1.516(8) . ?
C15 C20 1.389(9) . ?
C15 C16 1.402(8) . ?
C16 C17 1.375(8) . ?
C17 C18 1.357(8) . ?
C18 C19 1.375(9) . ?
C19 C20 1.384(9) . ?
C21 C26 1.384(8) . ?
C21 C22 1.393(8) . ?
C22 C23 1.386(8) . ?
C22 C27 1.502(8) . ?
C23 C24 1.374(8) . ?
C24 C25 1.369(9) . ?
C25 C26 1.405(8) . ?
C26 C28 1.493(8) . ?
Fe2 N4 2.119(4) . ?
Fe2 N3 2.223(4) . ?
Fe2 Cl3 2.2477(17) . ?
Fe2 Cl4 2.3548(16) . ?
Fe2 Cl4 2.5367(15) 2_766 ?
Cl4 Fe2 2.5368(15) 2_766 ?
N3 C41 1.261(7) . ?
N3 C43 1.469(6) . ?
N4 C42 1.284(7) . ?
N4 C51 1.445(6) . ?
S2 C45 1.773(6) . ?
S2 C44 1.811(6) . ?
Cl6 C48 1.732(6) . ?
C31 C32 1.368(7) . ?
C31 C40 1.408(8) . ?
C31 C41 1.489(7) . ?
C32 C33 1.406(8) . ?
C33 C34 1.355(8) . ?
C34 C35 1.423(8) . ?
C35 C40 1.398(8) . ?
C35 C36 1.413(8) . ?
C36 C37 1.381(9) . ?
C37 C38 1.413(8) . ?
C38 C39 1.361(8) . ?
C39 C40 1.418(7) . ?
C39 C42 1.460(8) . ?
C41 C42 1.507(7) . ?
C43 C44 1.499(8) . ?
C45 C46 1.379(8) . ?
C45 C50 1.380(8) . ?
C46 C47 1.380(9) . ?
C47 C48 1.385(9) . ?
C48 C49 1.370(9) . ?
C49 C50 1.376(9) . ?
C51 C56 1.387(8) . ?
C51 C52 1.398(8) . ?
C52 C53 1.397(8) . ?
C52 C57 1.497(8) . ?
C53 C54 1.389(8) . ?
C54 C55 1.356(8) . ?
C55 C56 1.402(8) . ?
C56 C58 1.495(8) . ?
Cl1S C1S 1.702(9) . ?
Cl2S C1S 1.730(10) . ?
Cl3S C2S 1.761(7) . ?
Cl4S C2S 1.755(8) . ?

loop_
_geom_torsion_atom_site_label_1
_geom_torsion_atom_site_label_2
_geom_torsion_atom_site_label_3
_geom_torsion_atom_site_label_4
_geom_torsion
_geom_torsion_site_symmetry_1
_geom_torsion_site_symmetry_2
_geom_torsion_site_symmetry_3
_geom_torsion_site_symmetry_4
_geom_torsion_publ_flag
N2 Fe1 Cl2 Fe1 88.94(13) . . . 2_755 ?
N1 Fe1 Cl2 Fe1 164.67(12) . . . 2_755 ?
Cl1 Fe1 Cl2 Fe1 -95.97(8) . . . 2_755 ?
Cl2 Fe1 Cl2 Fe1 0.0 2_755 . . 2_755 ?
N2 Fe1 N1 C11 8.5(4) . . . . ?
Cl1 Fe1 N1 C11 127.3(4) . . . . ?
Cl2 Fe1 N1 C11 -103.5(4) . . . . ?
Cl2 Fe1 N1 C11 -43.4(7) 2_755 . . . ?
N2 Fe1 N1 C13 -177.1(5) . . . . ?
Cl1 Fe1 N1 C13 -58.3(5) . . . . ?
Cl2 Fe1 N1 C13 70.8(4) . . . . ?
Cl2 Fe1 N1 C13 130.9(4) 2_755 . . . ?
N1 Fe1 N2 C12 -7.1(4) . . . . ?
Cl1 Fe1 N2 C12 -101.7(4) . . . . ?
Cl2 Fe1 N2 C12 73.9(4) . . . . ?
Cl2 Fe1 N2 C12 159.1(4) 2_755 . . . ?
N1 Fe1 N2 C21 173.8(5) . . . . ?
Cl1 Fe1 N2 C21 79.2(4) . . . . ?
Cl2 Fe1 N2 C21 -105.2(4) . . . . ?
Cl2 Fe1 N2 C21 -20.0(4) 2_755 . . . ?
C10 C1 C2 C3 0.8(9) . . . . ?
C11 C1 C2 C3 -177.9(6) . . . . ?
C1 C2 C3 C4 0.4(10) . . . . ?
C2 C3 C4 C5 -1.7(10) . . . . ?
C3 C4 C5 C6 179.7(6) . . . . ?
C3 C4 C5 C10 1.8(9) . . . . ?
C10 C5 C6 C7 -0.9(10) . . . . ?
C4 C5 C6 C7 -178.9(7) . . . . ?
C5 C6 C7 C8 0.2(11) . . . . ?
C6 C7 C8 C9 0.5(10) . . . . ?
C7 C8 C9 C10 -0.3(9) . . . . ?
C7 C8 C9 C12 176.1(6) . . . . ?
C2 C1 C10 C5 -0.7(9) . . . . ?
C11 C1 C10 C5 178.3(5) . . . . ?
C2 C1 C10 C9 179.5(5) . . . . ?
C11 C1 C10 C9 -1.5(7) . . . . ?
C6 C5 C10 C1 -178.7(6) . . . . ?
C4 C5 C10 C1 -0.6(9) . . . . ?
C6 C5 C10 C9 1.1(9) . . . . ?
C4 C5 C10 C9 179.2(5) . . . . ?
C8 C9 C10 C1 179.4(5) . . . . ?
C12 C9 C10 C1 2.0(7) . . . . ?
C8 C9 C10 C5 -0.4(9) . . . . ?
C12 C9 C10 C5 -177.8(5) . . . . ?
C13 N1 C11 C1 -0.4(10) . . . . ?
Fe1 N1 C11 C1 174.5(5) . . . . ?
C13 N1 C11 C12 176.4(5) . . . . ?
Fe1 N1 C11 C12 -8.7(6) . . . . ?
C2 C1 C11 N1 -3.8(12) . . . . ?
C10 C1 C11 N1 177.4(6) . . . . ?
C2 C1 C11 C12 179.1(6) . . . . ?
C10 C1 C11 C12 0.3(6) . . . . ?
C21 N2 C12 C9 3.8(9) . . . . ?
Fe1 N2 C12 C9 -175.4(5) . . . . ?
C21 N2 C12 C11 -175.8(5) . . . . ?
Fe1 N2 C12 C11 5.0(6) . . . . ?
C8 C9 C12 N2 2.0(12) . . . . ?
C10 C9 C12 N2 178.8(6) . . . . ?
C8 C9 C12 C11 -178.4(6) . . . . ?
C10 C9 C12 C11 -1.6(6) . . . . ?
N1 C11 C12 N2 2.8(8) . . . . ?
C1 C11 C12 N2 -179.5(5) . . . . ?
N1 C11 C12 C9 -176.8(5) . . . . ?
C1 C11 C12 C9 0.8(6) . . . . ?
C11 N1 C13 C14 176.7(5) . . . . ?
Fe1 N1 C13 C14 2.8(7) . . . . ?
N1 C13 C14 S1 170.6(4) . . . . ?
C15 S1 C14 C13 67.4(5) . . . . ?
C14 S1 C15 C20 86.0(5) . . . . ?
C14 S1 C15 C16 -98.4(5) . . . . ?
C20 C15 C16 C17 -2.3(8) . . . . ?
S1 C15 C16 C17 -178.0(4) . . . . ?
C15 C16 C17 C18 1.1(9) . . . . ?
C16 C17 C18 C19 1.0(9) . . . . ?
C16 C17 C18 Cl5 -178.4(4) . . . . ?
C17 C18 C19 C20 -1.9(9) . . . . ?
Cl5 C18 C19 C20 177.5(4) . . . . ?
C18 C19 C20 C15 0.7(9) . . . . ?
C16 C15 C20 C19 1.4(9) . . . . ?
S1 C15 C20 C19 177.1(4) . . . . ?
C12 N2 C21 C26 -85.6(7) . . . . ?
Fe1 N2 C21 C26 93.5(6) . . . . ?
C12 N2 C21 C22 99.2(6) . . . . ?
Fe1 N2 C21 C22 -81.7(6) . . . . ?
C26 C21 C22 C23 1.9(8) . . . . ?
N2 C21 C22 C23 176.9(5) . . . . ?
C26 C21 C22 C27 -176.6(5) . . . . ?
N2 C21 C22 C27 -1.5(8) . . . . ?
C21 C22 C23 C24 -1.1(8) . . . . ?
C27 C22 C23 C24 177.4(5) . . . . ?
C22 C23 C24 C25 0.3(9) . . . . ?
C23 C24 C25 C26 -0.3(9) . . . . ?
C22 C21 C26 C25 -1.8(8) . . . . ?
N2 C21 C26 C25 -176.7(5) . . . . ?
C22 C21 C26 C28 178.8(5) . . . . ?
N2 C21 C26 C28 3.9(8) . . . . ?
C24 C25 C26 C21 1.0(8) . . . . ?
C24 C25 C26 C28 -179.6(6) . . . . ?
N4 Fe2 Cl4 Fe2 -91.50(13) . . . 2_766 ?
N3 Fe2 Cl4 Fe2 -167.99(12) . . . 2_766 ?
Cl3 Fe2 Cl4 Fe2 94.49(9) . . . 2_766 ?
Cl4 Fe2 Cl4 Fe2 0.0 2_766 . . 2_766 ?
N4 Fe2 N3 C41 -2.6(4) . . . . ?
Cl3 Fe2 N3 C41 -116.6(4) . . . . ?
Cl4 Fe2 N3 C41 107.2(4) . . . . ?
Cl4 Fe2 N3 C41 37.9(8) 2_766 . . . ?
N4 Fe2 N3 C43 174.6(5) . . . . ?
Cl3 Fe2 N3 C43 60.7(4) . . . . ?
Cl4 Fe2 N3 C43 -75.5(4) . . . . ?
Cl4 Fe2 N3 C43 -144.8(5) 2_766 . . . ?
N3 Fe2 N4 C42 1.8(4) . . . . ?
Cl3 Fe2 N4 C42 92.8(4) . . . . ?
Cl4 Fe2 N4 C42 -82.6(4) . . . . ?
Cl4 Fe2 N4 C42 -169.9(4) 2_766 . . . ?
N3 Fe2 N4 C51 -172.1(5) . . . . ?
Cl3 Fe2 N4 C51 -81.1(4) . . . . ?
Cl4 Fe2 N4 C51 103.5(4) . . . . ?
Cl4 Fe2 N4 C51 16.2(4) 2_766 . . . ?
C40 C31 C32 C33 1.4(8) . . . . ?
C41 C31 C32 C33 -176.2(6) . . . . ?
C31 C32 C33 C34 -1.6(9) . . . . ?
C32 C33 C34 C35 1.7(9) . . . . ?
C33 C34 C35 C40 -1.4(9) . . . . ?
C33 C34 C35 C36 -179.7(6) . . . . ?
C40 C35 C36 C37 3.3(10) . . . . ?
C34 C35 C36 C37 -178.4(7) . . . . ?
C35 C36 C37 C38 -3.1(11) . . . . ?
C36 C37 C38 C39 2.3(11) . . . . ?
C37 C38 C39 C40 -1.8(10) . . . . ?
C37 C38 C39 C42 179.3(7) . . . . ?
C36 C35 C40 C31 179.7(6) . . . . ?
C34 C35 C40 C31 1.2(9) . . . . ?
C36 C35 C40 C39 -2.9(9) . . . . ?
C34 C35 C40 C39 178.6(5) . . . . ?
C32 C31 C40 C35 -1.2(9) . . . . ?
C41 C31 C40 C35 177.0(5) . . . . ?
C32 C31 C40 C39 -178.8(5) . . . . ?
C41 C31 C40 C39 -0.6(6) . . . . ?
C38 C39 C40 C35 2.2(9) . . . . ?
C42 C39 C40 C35 -178.6(5) . . . . ?
C38 C39 C40 C31 179.8(6) . . . . ?
C42 C39 C40 C31 -1.0(7) . . . . ?
C43 N3 C41 C31 0.7(9) . . . . ?
Fe2 N3 C41 C31 178.2(5) . . . . ?
C43 N3 C41 C42 -174.5(5) . . . . ?
Fe2 N3 C41 C42 3.0(6) . . . . ?
C32 C31 C41 N3 4.0(12) . . . . ?
C40 C31 C41 N3 -173.8(6) . . . . ?
C32 C31 C41 C42 179.7(6) . . . . ?
C40 C31 C41 C42 1.9(6) . . . . ?
C51 N4 C42 C39 -0.8(10) . . . . ?
Fe2 N4 C42 C39 -175.2(5) . . . . ?
C51 N4 C42 C41 173.5(5) . . . . ?
Fe2 N4 C42 C41 -0.9(6) . . . . ?
C38 C39 C42 N4 -4.1(12) . . . . ?
C40 C39 C42 N4 176.8(6) . . . . ?
C38 C39 C42 C41 -178.8(7) . . . . ?
C40 C39 C42 C41 2.1(6) . . . . ?
N3 C41 C42 N4 -1.6(8) . . . . ?
C31 C41 C42 N4 -178.1(5) . . . . ?
N3 C41 C42 C39 174.0(5) . . . . ?
C31 C41 C42 C39 -2.5(6) . . . . ?
C41 N3 C43 C44 171.6(5) . . . . ?
Fe2 N3 C43 C44 -5.4(7) . . . . ?
N3 C43 C44 S2 -171.1(4) . . . . ?
C45 S2 C44 C43 -71.7(5) . . . . ?
C44 S2 C45 C46 -64.7(5) . . . . ?
C44 S2 C45 C50 118.9(5) . . . . ?
C50 C45 C46 C47 -0.2(9) . . . . ?
S2 C45 C46 C47 -176.6(5) . . . . ?
C45 C46 C47 C48 -0.9(9) . . . . ?
C46 C47 C48 C49 2.3(9) . . . . ?
C46 C47 C48 Cl6 -176.2(5) . . . . ?
C47 C48 C49 C50 -2.6(10) . . . . ?
Cl6 C48 C49 C50 175.9(5) . . . . ?
C48 C49 C50 C45 1.4(10) . . . . ?
C46 C45 C50 C49 0.0(9) . . . . ?
S2 C45 C50 C49 176.4(5) . . . . ?
C42 N4 C51 C56 97.3(6) . . . . ?
Fe2 N4 C51 C56 -89.1(6) . . . . ?
C42 N4 C51 C52 -85.5(6) . . . . ?
Fe2 N4 C51 C52 88.1(5) . . . . ?
C56 C51 C52 C53 0.1(8) . . . . ?
N4 C51 C52 C53 -177.0(5) . . . . ?
C56 C51 C52 C57 179.0(5) . . . . ?
N4 C51 C52 C57 1.9(7) . . . . ?
C51 C52 C53 C54 0.2(8) . . . . ?
C57 C52 C53 C54 -178.8(5) . . . . ?
C52 C53 C54 C55 -0.2(9) . . . . ?
C53 C54 C55 C56 0.1(9) . . . . ?
C52 C51 C56 C55 -0.2(8) . . . . ?
N4 C51 C56 C55 176.8(5) . . . . ?
C52 C51 C56 C58 178.6(5) . . . . ?
N4 C51 C56 C58 -4.4(8) . . . . ?
C54 C55 C56 C51 0.1(8) . . . . ?
C54 C55 C56 C58 -178.7(6) . . . . ?
